data_7010614
loop_
_publ_author_name
'Britovsek, George J. P.'
'Gibson, Vernon C.'
'Kimberley, Brian S.'
'Mastroianni, Sergio'
'Redshaw, Carl'
'Solan, Gregory A.'
'White, Andrew J. P.'
'Williams, David J.'

_publ_section_title
;
 Bis(imino)pyridyl iron and cobalt complexes: the effect of nitrogen
 substituents on ethylene oligomerisation and polymerisation
;
_journal_issue 10
_journal_name_full 'Journal of the Chemical Society, Dalton Transactions'
_journal_page_first 1639
_journal_paper_doi 10.1039/b101173l
_journal_year 2001
_chemical_formula_sum 'C13 H21 Cl2 Fe N5'
_chemical_formula_weight 374.10
_chemical_name_systematic
;
?
;
_space_group_IT_number 14
_symmetry_cell_setting monoclinic
_symmetry_space_group_name_Hall '-P 2yn'
_symmetry_space_group_name_H-M 'P 1 21/n 1'
_atom_sites_solution_hydrogens geom
_atom_sites_solution_primary direct
_atom_sites_solution_secondary difmap
_audit_creation_method SHELXL
_cell_angle_alpha 90.00
_cell_angle_beta 94.074(6)
_cell_angle_gamma 90.00
_cell_formula_units_Z 4
_cell_length_a 8.9087(6)
_cell_length_b 17.1327(12)
_cell_length_c 11.0544(6)
_cell_measurement_reflns_used 28
_cell_measurement_temperature 293(2)
_cell_measurement_theta_max 27.92
_cell_measurement_theta_min 6.17
_cell_volume 1682.97(19)
_computing_cell_refinement 'Siemens XSCANS'
_computing_data_collection 'Siemens XSCANS'
_computing_data_reduction 'Siemens SHELXTL'
_computing_molecular_graphics 'Siemens SHELXTL'
_computing_publication_material 'Siemens SHELXTL'
_computing_structure_refinement 'SHELXL-93 (Sheldrick, 1993)'
_computing_structure_solution 'SHELXS-86 (Sheldrick, 1990)'
_diffrn_ambient_temperature 293(2)
_diffrn_measurement_device 'Siemens P4'
_diffrn_measurement_method '\w scans'
_diffrn_radiation_monochromator graphite
_diffrn_radiation_source 'fine-focus sealed tube'
_diffrn_radiation_type CuK\a
_diffrn_radiation_wavelength 1.54178
_diffrn_reflns_av_R_equivalents 0.0500
_diffrn_reflns_av_sigmaI/netI 0.0613
_diffrn_reflns_limit_h_max 10
_diffrn_reflns_limit_h_min -1
_diffrn_reflns_limit_k_max 19
_diffrn_reflns_limit_k_min -4
_diffrn_reflns_limit_l_max 12
_diffrn_reflns_limit_l_min -12
_diffrn_reflns_number 2667
_diffrn_reflns_theta_max 59.99
_diffrn_reflns_theta_min 4.77
_diffrn_standards_interval_count 97
_diffrn_standards_number 3
_exptl_absorpt_coefficient_mu 10.108
_exptl_absorpt_correction_T_max 0.1646
_exptl_absorpt_correction_T_min 0.0617
_exptl_absorpt_correction_type Ellipsoidal
_exptl_crystal_colour 'Dark brown'
_exptl_crystal_density_diffrn 1.476
_exptl_crystal_description prisms
_exptl_crystal_F_000 776
_exptl_crystal_size_max 0.50
_exptl_crystal_size_mid 0.27
_exptl_crystal_size_min 0.23
_refine_diff_density_max 0.414
_refine_diff_density_min -0.476
_refine_diff_density_rms 0.066
_refine_ls_extinction_coef 0.0087(9)
_refine_ls_extinction_expression Fc^*^=kFc[1+0.001xFc^2^\l^3^/sin(2\q)]^-1/4^
_refine_ls_extinction_method SHELXL
_refine_ls_goodness_of_fit_all 1.060
_refine_ls_goodness_of_fit_obs 1.125
_refine_ls_matrix_type full
_refine_ls_number_parameters 191
_refine_ls_number_reflns 2348
_refine_ls_number_restraints 0
_refine_ls_restrained_S_all 1.079
_refine_ls_restrained_S_obs 1.125
_refine_ls_R_factor_all 0.0725
_refine_ls_R_factor_obs 0.0512
_refine_ls_shift/esd_max 0.000
_refine_ls_shift/esd_mean 0.000
_refine_ls_structure_factor_coef Fsqd
_refine_ls_weighting_details 'w=1/[\s^2^(Fo^2^)+(0.0700P)^2^+0.0524P] where P=(Fo^2^+2Fc^2^)/3'
_refine_ls_weighting_scheme calc
_refine_ls_wR_factor_all 0.1306
_refine_ls_wR_factor_obs 0.1181
_reflns_number_observed 1883
_reflns_number_total 2491
_reflns_observed_criterion >2sigma(I)
_cod_data_source_file b101173l.txt
_cod_data_source_block VG9929
_cod_depositor_comments
;
The following automatic conversions were performed:
'_symmetry_cell_setting' value 'Monoclinic' changed to 'monoclinic'
according to '/home/saulius/struct/CIF-dictionaries/cif_core.dic'
dictionary named 'cif_core.dic' version 2.4.1 from 2010-06-29.

Automatic conversion script
Id: cif_fix_enum 1527 2010-12-29 10:47:43Z saulius 

The following automatic conversions were performed:

'_refine_ls_weighting_scheme' value 'calc
w=1/[\s^2^(Fo^2^)+(0.0700P)^2^+0.0524P] where P=(Fo^2^+2Fc^2^)/3' was
changed to 'calc'. New tag '_refine_ls_weighting_details' was
created. The value of the new tag was set to
'w=1/[\s^2^(Fo^2^)+(0.0700P)^2^+0.0524P] where P=(Fo^2^+2Fc^2^)/3'.

Automatic conversion script
Id: cif_fix_values 3143 2015-03-26 13:38:13Z robertas 
;
_cod_original_cell_volume 1683.0(2)
_cod_original_sg_symbol_H-M P2(1)/n
_cod_original_formula_sum 'C13 H21 N5 Cl2 Fe'
_cod_database_code 7010614

loop_
_symmetry_equiv_pos_as_xyz
'x, y, z'
'-x+1/2, y+1/2, -z+1/2'
'-x, -y, -z'
'x-1/2, -y-1/2, z-1/2'

loop_
_atom_site_aniso_label
_atom_site_aniso_U_11
_atom_site_aniso_U_22
_atom_site_aniso_U_33
_atom_site_aniso_U_23
_atom_site_aniso_U_13
_atom_site_aniso_U_12
Fe 0.0480(4) 0.0346(4) 0.0405(4) -0.0040(3) -0.0013(3) -0.0017(3)
Cl1 0.0645(8) 0.0674(8) 0.0614(8) -0.0141(6) -0.0059(6) 0.0231(6)
Cl2 0.0474(6) 0.0603(7) 0.0595(7) -0.0084(6) -0.0035(5) -0.0016(5)
N1 0.040(2) 0.038(2) 0.044(2) -0.001(2) -0.004(2) 0.0042(15)
C2 0.041(2) 0.036(2) 0.043(2) -0.004(2) 0.001(2) 0.005(2)
C3 0.058(3) 0.035(2) 0.055(3) -0.011(2) -0.001(2) 0.001(2)
C4 0.076(4) 0.036(2) 0.071(4) -0.007(2) 0.003(3) -0.008(2)
C5 0.072(3) 0.038(2) 0.061(3) 0.009(2) 0.004(3) -0.002(2)
C6 0.042(2) 0.036(2) 0.050(3) 0.003(2) 0.000(2) 0.006(2)
C7 0.041(2) 0.039(2) 0.043(3) -0.005(2) -0.002(2) 0.005(2)
N8 0.048(2) 0.039(2) 0.036(2) 0.0008(15) -0.002(2) 0.001(2)
N9 0.058(2) 0.048(2) 0.040(2) 0.006(2) -0.001(2) -0.004(2)
C10 0.043(2) 0.047(3) 0.042(3) 0.005(2) -0.001(2) 0.005(2)
N11 0.048(2) 0.045(2) 0.037(2) -0.001(2) -0.001(2) -0.002(2)
N12 0.060(3) 0.061(3) 0.040(2) -0.008(2) 0.001(2) -0.007(2)
C13 0.063(3) 0.047(3) 0.045(3) -0.008(2) 0.002(2) 0.004(2)
C14 0.061(3) 0.060(3) 0.048(3) 0.011(2) 0.003(2) -0.003(3)
C15 0.058(3) 0.078(4) 0.052(3) 0.006(3) 0.007(2) -0.008(3)
C16 0.085(4) 0.044(3) 0.066(4) 0.008(2) 0.004(3) -0.004(3)
C17 0.096(5) 0.058(3) 0.055(3) -0.023(3) 0.004(3) 0.000(3)
C18 0.072(4) 0.092(4) 0.054(3) -0.005(3) -0.020(3) -0.005(3)

loop_
_atom_site_label
_atom_site_type_symbol
_atom_site_fract_x
_atom_site_fract_y
_atom_site_fract_z
_atom_site_U_iso_or_equiv
_atom_site_thermal_displace_type
_atom_site_occupancy
_atom_site_calc_flag
_atom_site_refinement_flags
_atom_site_disorder_group
Fe Fe 0.24126(9) 0.88636(4) 0.26874(7) 0.0412(3) Uani 1 d . .
Cl1 Cl 0.4514(2) 0.80814(9) 0.28213(13) 0.0649(4) Uani 1 d . .
Cl2 Cl -0.00773(14) 0.85368(8) 0.23382(13) 0.0561(4) Uani 1 d . .
N1 N 0.2979(4) 1.0033(2) 0.2930(4) 0.0408(9) Uani 1 d . .
C2 C 0.3212(5) 1.0320(3) 0.4052(4) 0.0401(10) Uani 1 d . .
C3 C 0.3797(6) 1.1066(3) 0.4254(5) 0.0497(12) Uani 1 d . .
H3A H 0.3934(6) 1.1266(3) 0.5036(5) 0.060 Uiso 1 calc R .
C4 C 0.4166(8) 1.1499(3) 0.3281(6) 0.0610(14) Uani 1 d . .
H4A H 0.4578(8) 1.1994(3) 0.3398(6) 0.073 Uiso 1 calc R .
C5 C 0.3925(7) 1.1200(3) 0.2123(6) 0.0569(13) Uani 1 d . .
H5A H 0.4157(7) 1.1497(3) 0.1457(6) 0.068 Uiso 1 calc R .
C6 C 0.3336(5) 1.0460(3) 0.1961(5) 0.0430(10) Uani 1 d . .
C7 C 0.2772(5) 0.9794(3) 0.5031(4) 0.0410(10) Uani 1 d . .
N8 N 0.2355(5) 0.9104(2) 0.4704(4) 0.0412(9) Uani 1 d . .
N9 N 0.1841(5) 0.8610(2) 0.5623(4) 0.0489(10) Uani 1 d . .
C10 C 0.3050(6) 1.0073(3) 0.0773(4) 0.0443(11) Uani 1 d . .
N11 N 0.2690(5) 0.9350(2) 0.0791(4) 0.0434(9) Uani 1 d . .
N12 N 0.2423(6) 0.8972(3) -0.0345(4) 0.0538(10) Uani 1 d . .
C13 C 0.2857(7) 1.0081(3) 0.6315(5) 0.0517(12) Uani 1 d . .
H13A H 0.1966(7) 1.0373(3) 0.6452(5) 0.078 Uiso 1 d R .
H13B H 0.3725(7) 1.0409(3) 0.6459(5) 0.078 Uiso 1 d R .
H13C H 0.2934(7) 0.9643(3) 0.6858(5) 0.078 Uiso 1 d R .
C14 C 0.3303(7) 1.0529(3) -0.0368(5) 0.0563(13) Uani 1 d . .
H14A H 0.4186(7) 1.0847(3) -0.0234(5) 0.084 Uiso 1 d R .
H14B H 0.2447(7) 1.0856(3) -0.0572(5) 0.084 Uiso 1 d R .
H14C H 0.3436(7) 1.0172(3) -0.1022(5) 0.084 Uiso 1 d R .
C15 C 0.0253(7) 0.8781(4) 0.5799(5) 0.0624(14) Uani 1 d . .
H15A H 0.0154(7) 0.9316(4) 0.6036(5) 0.094 Uiso 1 calc R .
H15B H -0.0089(7) 0.8447(4) 0.6421(5) 0.094 Uiso 1 calc R .
H15C H -0.0343(7) 0.8690(4) 0.5054(5) 0.094 Uiso 1 calc R .
C16 C 0.2019(8) 0.7799(3) 0.5262(6) 0.065(2) Uani 1 d . .
H16A H 0.3060(8) 0.7697(3) 0.5151(6) 0.098 Uiso 1 calc R .
H16B H 0.1430(8) 0.7704(3) 0.4515(6) 0.098 Uiso 1 calc R .
H16C H 0.1685(8) 0.7461(3) 0.5882(6) 0.098 Uiso 1 calc R .
C17 C 0.2577(9) 0.8137(4) -0.0186(6) 0.069(2) Uani 1 d . .
H17A H 0.3560(9) 0.8021(4) 0.0182(6) 0.104 Uiso 1 calc R .
H17B H 0.2447(9) 0.7884(4) -0.0961(6) 0.104 Uiso 1 calc R .
H17C H 0.1827(9) 0.7953(4) 0.0327(6) 0.104 Uiso 1 calc R .
C18 C 0.0936(8) 0.9168(5) -0.0904(6) 0.074(2) Uani 1 d . .
H18A H 0.0856(8) 0.9724(5) -0.1002(6) 0.110 Uiso 1 calc R .
H18B H 0.0177(8) 0.8989(5) -0.0395(6) 0.110 Uiso 1 calc R .
H18C H 0.0796(8) 0.8921(5) -0.1683(6) 0.110 Uiso 1 calc R .

loop_
_atom_type_symbol
_atom_type_description
_atom_type_scat_dispersion_real
_atom_type_scat_dispersion_imag
_atom_type_scat_source
C C 0.0181 0.0091 'International Tables Vol C Tables 4.2.6.8 and 6.1.1.4'
H H 0.0000 0.0000 'International Tables Vol C Tables 4.2.6.8 and 6.1.1.4'
N N 0.0311 0.0180 'International Tables Vol C Tables 4.2.6.8 and 6.1.1.4'
Cl Cl 0.3639 0.7018 'International Tables Vol C Tables 4.2.6.8 and 6.1.1.4'
Fe Fe -1.1336 3.1974 'International Tables Vol C Tables 4.2.6.8 and 6.1.1.4'

loop_
_geom_angle_atom_site_label_1
_geom_angle_atom_site_label_2
_geom_angle_atom_site_label_3
_geom_angle
_geom_angle_site_symmetry_1
_geom_angle_site_symmetry_3
_geom_angle_publ_flag
N1 Fe N8 73.77(15) . . ?
N1 Fe N11 74.10(15) . . ?
N8 Fe N11 147.73(15) . . ?
N1 Fe Cl2 118.69(11) . . ?
N8 Fe Cl2 96.93(12) . . ?
N11 Fe Cl2 95.80(11) . . ?
N1 Fe Cl1 111.37(12) . . ?
N8 Fe Cl1 96.75(11) . . ?
N11 Fe Cl1 97.52(12) . . ?
Cl2 Fe Cl1 129.95(6) . . ?
C2 N1 C6 120.4(4) . . ?
C2 N1 Fe 119.6(3) . . ?
C6 N1 Fe 119.1(3) . . ?
N1 C2 C3 121.2(5) . . ?
N1 C2 C7 115.0(4) . . ?
C3 C2 C7 123.8(4) . . ?
C4 C3 C2 118.7(5) . . ?
C3 C4 C5 119.9(5) . . ?
C6 C5 C4 119.6(5) . . ?
N1 C6 C5 120.2(5) . . ?
N1 C6 C10 115.3(4) . . ?
C5 C6 C10 124.6(5) . . ?
N8 C7 C2 116.1(4) . . ?
N8 C7 C13 124.2(5) . . ?
C2 C7 C13 119.7(4) . . ?
C7 N8 N9 116.6(4) . . ?
C7 N8 Fe 114.7(3) . . ?
N9 N8 Fe 128.6(3) . . ?
N8 N9 C16 108.9(4) . . ?
N8 N9 C15 109.7(4) . . ?
C16 N9 C15 110.5(5) . . ?
N11 C10 C6 116.5(4) . . ?
N11 C10 C14 124.4(5) . . ?
C6 C10 C14 118.9(4) . . ?
C10 N11 N12 117.0(4) . . ?
C10 N11 Fe 114.3(3) . . ?
N12 N11 Fe 128.6(3) . . ?
N11 N12 C17 109.6(4) . . ?
N11 N12 C18 111.1(5) . . ?
C17 N12 C18 110.8(5) . . ?

loop_
_geom_bond_atom_site_label_1
_geom_bond_atom_site_label_2
_geom_bond_distance
_geom_bond_site_symmetry_2
_geom_bond_publ_flag
Fe N1 2.079(4) . ?
Fe N8 2.271(4) . ?
Fe N11 2.285(4) . ?
Fe Cl2 2.294(2) . ?
Fe Cl1 2.299(2) . ?
N1 C2 1.336(6) . ?
N1 C6 1.353(7) . ?
C2 C3 1.393(7) . ?
C2 C7 1.482(7) . ?
C3 C4 1.365(9) . ?
C4 C5 1.381(9) . ?
C5 C6 1.380(7) . ?
C6 C10 1.477(7) . ?
C7 N8 1.284(6) . ?
C7 C13 1.499(7) . ?
N8 N9 1.423(6) . ?
N9 C16 1.458(7) . ?
N9 C15 1.471(8) . ?
C10 N11 1.281(7) . ?
C10 C14 1.513(7) . ?
N11 N12 1.418(6) . ?
N12 C17 1.447(8) . ?
N12 C18 1.461(8) . ?
